data_7202007
loop_
_publ_author_name
'Masci, Bernardo'
'Thu\'ery, Pierre'

_publ_section_title
;
 Hydrothermal synthesis of uranyl--organic frameworks with
 pyrazine-2,3-dicarboxylate linkers
;
_journal_issue 8
_journal_name_full CrystEngComm
_journal_page_first 1082
_journal_paper_doi 10.1039/b802378f
_journal_volume 10
_journal_year 2008
_chemical_formula_sum 'C6 H6 N2 O8 U'
_chemical_formula_weight 472.16
_space_group_IT_number 7
_symmetry_cell_setting monoclinic
_symmetry_space_group_name_Hall 'P -2yc'
_symmetry_space_group_name_H-M 'P 1 c 1'
_atom_sites_solution_hydrogens geom
_atom_sites_solution_primary direct
_atom_sites_solution_secondary difmap
_audit_creation_method SHELXL-97
_cell_angle_alpha 90.00
_cell_angle_beta 98.472(4)
_cell_angle_gamma 90.00
_cell_formula_units_Z 2
_cell_length_a 5.4220(3)
_cell_length_b 6.2926(4)
_cell_length_c 14.5732(10)
_cell_measurement_reflns_used 16192
_cell_measurement_temperature 100(2)
_cell_measurement_theta_max 25.68
_cell_measurement_theta_min 2.83
_cell_volume 491.79(5)
_computing_cell_refinement 'HKL2000 (Otwinowski & Minor, 1997)'
_computing_data_collection 'COLLECT (Hooft, 1998)'
_computing_data_reduction 'HKL2000 (Otwinowski & Minor, 1997)'
_computing_molecular_graphics 'SHELXTL (Sheldrick, 1999)'
_computing_publication_material 'SHELXTL (Sheldrick, 1999); PLATON (Spek, 2003)'
_computing_structure_refinement 'SHELXL-97 (Sheldrick, 1997)'
_computing_structure_solution 'SHELXS-97 (Sheldrick, 1997)'
_diffrn_ambient_temperature 100(2)
_diffrn_measured_fraction_theta_full 0.999
_diffrn_measured_fraction_theta_max 0.999
_diffrn_measurement_device_type 'Nonius Kappa-CCD area-detector diffractometer'
_diffrn_measurement_method 'two \f and five \w scans with 2\% steps'
_diffrn_radiation_monochromator graphite
_diffrn_radiation_source 'fine-focus sealed tube'
_diffrn_radiation_type MoK\a
_diffrn_radiation_wavelength 0.71073
_diffrn_reflns_av_R_equivalents 0.0289
_diffrn_reflns_av_sigmaI/netI 0.0201
_diffrn_reflns_limit_h_max 6
_diffrn_reflns_limit_h_min -6
_diffrn_reflns_limit_k_max 7
_diffrn_reflns_limit_k_min -7
_diffrn_reflns_limit_l_max 17
_diffrn_reflns_limit_l_min -17
_diffrn_reflns_number 16192
_diffrn_reflns_theta_full 25.68
_diffrn_reflns_theta_max 25.68
_diffrn_reflns_theta_min 2.83
_diffrn_standards_decay_% 0
_diffrn_standards_interval_time 0
_diffrn_standards_number 0
_exptl_absorpt_coefficient_mu 16.540
_exptl_absorpt_correction_T_max 0.516
_exptl_absorpt_correction_T_min 0.263
_exptl_absorpt_correction_type multi-scan
_exptl_absorpt_process_details 'SCALEPACK (Otwinowski & Minor, 1997)'
_exptl_crystal_colour 'translucent light yellow'
_exptl_crystal_density_diffrn 3.189
_exptl_crystal_density_method 'not measured'
_exptl_crystal_description needle
_exptl_crystal_F_000 424
_exptl_crystal_size_max 0.26
_exptl_crystal_size_mid 0.06
_exptl_crystal_size_min 0.04
_refine_diff_density_max 0.386
_refine_diff_density_min -0.877
_refine_diff_density_rms 0.106
_refine_ls_abs_structure_details 'Flack H D (1983), Acta Cryst. A39, 876-881'
_refine_ls_abs_structure_Flack 0.482(8)
_refine_ls_extinction_method none
_refine_ls_goodness_of_fit_ref 1.065
_refine_ls_hydrogen_treatment constr
_refine_ls_matrix_type full
_refine_ls_number_parameters 155
_refine_ls_number_reflns 1786
_refine_ls_number_restraints 2
_refine_ls_restrained_S_all 1.064
_refine_ls_R_factor_all 0.0154
_refine_ls_R_factor_gt 0.0151
_refine_ls_shift/su_max 0.001
_refine_ls_shift/su_mean 0.000
_refine_ls_structure_factor_coef Fsqd
_refine_ls_weighting_details 'calc w=1/[\s^2^(Fo^2^)+(0.0256P)^2^+0.2330P] where P=(Fo^2^+2Fc^2^)/3'
_refine_ls_weighting_scheme calc
_refine_ls_wR_factor_gt 0.0378
_refine_ls_wR_factor_ref 0.0380
_reflns_number_gt 1760
_reflns_number_total 1786
_reflns_threshold_expression >2sigma(I)
_cod_data_source_file b802378f.txt
_cod_data_source_block 1
_cod_original_sg_symbol_H-M 'P c'
_cod_database_code 7202007

loop_
_symmetry_equiv_pos_as_xyz
'x, y, z'
'x, -y, z+1/2'

loop_
_atom_site_label
_atom_site_type_symbol
_atom_site_fract_x
_atom_site_fract_y
_atom_site_fract_z
_atom_site_U_iso_or_equiv
_atom_site_adp_type
_atom_site_occupancy
_atom_site_symmetry_multiplicity
_atom_site_calc_flag
_atom_site_refinement_flags
_atom_site_disorder_assembly
_atom_site_disorder_group
U U 0.56618(11) 0.698714(18) 0.93822(9) 0.00778(6) Uani 1 1 d . . .
O1 O 0.8516(8) 0.8289(6) 0.9684(3) 0.0137(8) Uani 1 1 d . . .
O2 O 0.2779(7) 0.5670(6) 0.9065(3) 0.0145(8) Uani 1 1 d . . .
O3 O 0.5190(8) 0.8569(6) 0.7896(3) 0.0154(8) Uani 1 1 d . . .
O4 O 0.6480(7) 0.9185(6) 0.6529(2) 0.0131(7) Uani 1 1 d . . .
O5 O 0.7389(6) 0.6138(5) 0.5066(2) 0.0112(7) Uani 1 1 d . . .
O6 O 1.1038(9) 0.7630(8) 0.5671(4) 0.0153(8) Uani 1 1 d . . .
O7 O 0.3853(7) 1.0535(5) 0.9505(2) 0.0116(7) Uani 1 1 d . . .
H7A H 0.4875 1.1833 0.9614 0.014 Uiso 1 1 d R . .
H7B H 0.2557 1.0967 0.9817 0.014 Uiso 1 1 d R . .
O8 O 0.4603(8) 0.7298(6) 1.0903(3) 0.0117(8) Uani 1 1 d . . .
H8A H 0.3582 0.6867 1.1294 0.014 Uiso 1 1 d R . .
H8B H 0.5268 0.8630 1.1156 0.014 Uiso 1 1 d R . .
N1 N 0.7615(7) 0.4883(7) 0.8077(3) 0.0102(8) Uani 1 1 d . . .
N2 N 1.0509(9) 0.3567(7) 0.6754(3) 0.0105(8) Uani 1 1 d . . .
C1 C 0.7710(9) 0.6008(8) 0.7298(3) 0.0094(9) Uani 1 1 d . . .
C2 C 0.9119(9) 0.5342(8) 0.6626(4) 0.0091(9) Uani 1 1 d . . .
C3 C 1.0367(10) 0.2416(10) 0.7518(5) 0.0090(10) Uani 1 1 d . . .
H3 H 1.1294 0.1173 0.7619 0.011 Uiso 1 1 calc R . .
C4 C 0.8861(13) 0.3043(7) 0.8167(4) 0.0105(12) Uani 1 1 d . . .
H4 H 0.8720 0.2167 0.8670 0.013 Uiso 1 1 calc R . .
C5 C 0.6340(11) 0.8096(7) 0.7218(4) 0.0105(12) Uani 1 1 d . . .
C6 C 0.9224(10) 0.6522(8) 0.5726(4) 0.0090(10) Uani 1 1 d . . .

loop_
_atom_site_aniso_label
_atom_site_aniso_U_11
_atom_site_aniso_U_22
_atom_site_aniso_U_33
_atom_site_aniso_U_23
_atom_site_aniso_U_13
_atom_site_aniso_U_12
U 0.00885(9) 0.00761(9) 0.00713(9) -0.00055(10) 0.00199(6) 0.00024(11)
O1 0.017(2) 0.0094(17) 0.017(2) -0.0005(14) 0.0077(17) 0.0006(14)
O2 0.0142(18) 0.0128(18) 0.0169(19) -0.0012(15) 0.0041(15) 0.0008(14)
O3 0.023(2) 0.0147(16) 0.0090(19) 0.0028(16) 0.0051(16) 0.0053(17)
O4 0.0175(17) 0.0109(16) 0.0120(18) 0.0033(15) 0.0055(14) 0.0025(15)
O5 0.0158(17) 0.0091(17) 0.0086(17) -0.0017(14) 0.0014(14) -0.0012(15)
O6 0.014(2) 0.0196(19) 0.013(3) 0.003(2) 0.006(2) -0.003(2)
O7 0.0163(17) 0.0060(16) 0.0128(18) -0.0012(13) 0.0029(14) 0.0029(13)
O8 0.016(2) 0.0102(18) 0.010(2) -0.0035(16) 0.0071(17) -0.0012(16)
N1 0.0084(18) 0.0120(19) 0.010(2) 0.0004(17) 0.0006(15) -0.0025(17)
N2 0.012(2) 0.0109(17) 0.009(2) -0.0006(18) 0.0012(17) -0.0006(19)
C1 0.008(2) 0.013(2) 0.006(2) -0.001(2) -0.0010(18) -0.002(2)
C2 0.008(2) 0.009(2) 0.011(2) 0.0000(19) 0.0022(18) -0.0029(18)
C3 0.011(3) 0.009(2) 0.007(3) -0.003(2) 0.002(2) 0.003(2)
C4 0.009(3) 0.009(3) 0.014(3) 0.0014(17) 0.004(2) -0.0011(17)
C5 0.010(3) 0.011(3) 0.010(3) -0.0032(19) 0.003(2) -0.0014(17)
C6 0.009(2) 0.009(2) 0.010(3) 0.000(2) 0.004(2) 0.002(2)

loop_
_atom_type_symbol
_atom_type_description
_atom_type_scat_dispersion_real
_atom_type_scat_dispersion_imag
_atom_type_scat_source
C C 0.0033 0.0016 'International Tables Vol C Tables 4.2.6.8 and 6.1.1.4'
H H 0.0000 0.0000 'International Tables Vol C Tables 4.2.6.8 and 6.1.1.4'
N N 0.0061 0.0033 'International Tables Vol C Tables 4.2.6.8 and 6.1.1.4'
O O 0.0106 0.0060 'International Tables Vol C Tables 4.2.6.8 and 6.1.1.4'
U U -9.6767 9.6646 'International Tables Vol C Tables 4.2.6.8 and 6.1.1.4'

loop_
_geom_angle_atom_site_label_1
_geom_angle_atom_site_label_2
_geom_angle_atom_site_label_3
_geom_angle
_geom_angle_site_symmetry_1
_geom_angle_site_symmetry_3
_geom_angle_publ_flag
O1 U O2 179.41(17) . . ?
O1 U O5 90.15(16) . 2_565 ?
O2 U O5 90.02(15) . 2_565 ?
O1 U O3 90.30(18) . . ?
O2 U O3 89.18(16) . . ?
O5 U O3 136.70(13) 2_565 . ?
O1 U O8 93.07(18) . . ?
O2 U O8 87.52(16) . . ?
O5 U O8 78.95(13) 2_565 . ?
O3 U O8 144.21(14) . . ?
O1 U O7 84.49(15) . . ?
O2 U O7 95.63(14) . . ?
O5 U O7 150.83(12) 2_565 . ?
O3 U O7 72.14(12) . . ?
O8 U O7 72.75(13) . . ?
O1 U N1 88.97(16) . . ?
O2 U N1 90.54(15) . . ?
O5 U N1 73.13(13) 2_565 . ?
O3 U N1 63.59(14) . . ?
O8 U N1 152.01(14) . . ?
O7 U N1 135.18(13) . . ?
C5 O3 U 127.7(4) . . ?
C6 O5 U 133.4(3) . 2_564 ?
U O7 H7A 122.9 . . ?
U O7 H7B 129.7 . . ?
H7A O7 H7B 97.2 . . ?
U O8 H8A 145.8 . . ?
U O8 H8B 107.5 . . ?
H8A O8 H8B 104.6 . . ?
C4 N1 C1 117.2(5) . . ?
C4 N1 U 127.5(4) . . ?
C1 N1 U 114.2(3) . . ?
C3 N2 C2 117.7(5) . . ?
N1 C1 C2 121.9(5) . . ?
N1 C1 C5 116.4(5) . . ?
C2 C1 C5 121.6(5) . . ?
N2 C2 C1 120.5(5) . . ?
N2 C2 C6 115.8(4) . . ?
C1 C2 C6 123.8(4) . . ?
N2 C3 C4 121.5(5) . . ?
N2 C3 H3 119.3 . . ?
C4 C3 H3 119.3 . . ?
N1 C4 C3 121.1(5) . . ?
N1 C4 H4 119.4 . . ?
C3 C4 H4 119.4 . . ?
O4 C5 O3 126.8(5) . . ?
O4 C5 C1 117.5(5) . . ?
O3 C5 C1 115.8(5) . . ?
O6 C6 O5 126.6(5) . . ?
O6 C6 C2 118.0(5) . . ?
O5 C6 C2 115.2(4) . . ?

loop_
_geom_bond_atom_site_label_1
_geom_bond_atom_site_label_2
_geom_bond_distance
_geom_bond_site_symmetry_2
_geom_bond_publ_flag
U O1 1.749(4) . ?
U O2 1.769(4) . ?
U O5 2.337(3) 2_565 ?
U O3 2.363(4) . ?
U O8 2.378(4) . ?
U O7 2.456(3) . ?
U N1 2.662(4) . ?
O3 C5 1.278(7) . ?
O4 C5 1.227(7) . ?
O5 C6 1.300(6) . ?
O5 U 2.337(3) 2_564 ?
O6 C6 1.218(7) . ?
O7 H7A 0.9870 . ?
O7 H7B 0.9322 . ?
O8 H8A 0.8932 . ?
O8 H8B 0.9639 . ?
N1 C4 1.337(7) . ?
N1 C1 1.346(7) . ?
N2 C3 1.340(8) . ?
N2 C2 1.345(7) . ?
C1 C2 1.392(7) . ?
C1 C5 1.505(8) . ?
C2 C6 1.516(7) . ?
C3 C4 1.394(9) . ?
C3 H3 0.9300 . ?
C4 H4 0.9300 . ?

loop_
_geom_hbond_atom_site_label_D
_geom_hbond_atom_site_label_H
_geom_hbond_atom_site_label_A
_geom_hbond_distance_DH
_geom_hbond_distance_HA
_geom_hbond_distance_DA
_geom_hbond_angle_DHA
_geom_hbond_site_symmetry_A
O7 H7A O5 0.99 1.91 2.875(5) 164.4 2_575
O7 H7B O6 0.93 1.82 2.705(6) 157.7 2_475
O8 H8A N2 0.89 1.91 2.752(6) 157.6 2_465
O8 H8B O4 0.96 1.59 2.548(5) 176.5 2_575
